data_4504336
loop_
_publ_author_name
'Yang, En-Cui'
'Zhao, Hong-Kun'
'Ding, Bin'
'Wang, Xiu-Guang'
'Zhao, Xiao-Jun'

_publ_section_title
;
 Four Novel Three-Dimensional Triazole-Based Zinc(II) Metal&#x2212;Organic
 Frameworks Controlled by the Spacers of Dicarboxylate Ligands:&#x00A0;
 Hydrothermal Synthesis, Crystal Structure, and Luminescence Properties
;
_journal_issue 10
_journal_name_full 'Crystal Growth &amp; Design'
_journal_page_first 2009
_journal_paper_doi 10.1021/cg070356n
_journal_volume 7
_journal_year 2007
_chemical_formula_sum 'C10 H9 N3 O2 Zn'
_chemical_formula_weight 268.57
_chemical_name_systematic
; 
 ? 
;
_space_group_IT_number 14
_symmetry_cell_setting monoclinic
_symmetry_space_group_name_Hall '-P 2ybc'
_symmetry_space_group_name_H-M 'P 1 21/c 1'
_atom_sites_solution_hydrogens geom
_atom_sites_solution_primary direct
_atom_sites_solution_secondary difmap
_audit_creation_method SHELXL-97
_cell_angle_alpha 90.00
_cell_angle_beta 99.7380(10)
_cell_angle_gamma 90.00
_cell_formula_units_Z 4
_cell_length_a 4.8109(3)
_cell_length_b 22.4828(15)
_cell_length_c 9.7706(6)
_cell_measurement_reflns_used 2875
_cell_measurement_temperature 294(2)
_cell_measurement_theta_max 27.18
_cell_measurement_theta_min 2.30
_cell_volume 1041.59(11)
_computing_cell_refinement 'Bruker SMART APEX II'
_computing_data_collection 'Bruker SMART APEX II'
_computing_data_reduction 'Bruker SAINT'
_computing_molecular_graphics 'Bruker SHELXTL'
_computing_publication_material 'Bruker SHELXTL'
_computing_structure_refinement 'SHELXL-97 (Sheldrick, 1997)'
_computing_structure_solution 'SHELXS-97 (Sheldrick, 1990)'
_diffrn_ambient_temperature 294(2)
_diffrn_measured_fraction_theta_full 1.000
_diffrn_measured_fraction_theta_max 1.000
_diffrn_measurement_device_type 'APEX II CCD area detector'
_diffrn_measurement_method 'phi and omega scans'
_diffrn_radiation_monochromator graphite
_diffrn_radiation_source 'fine-focus sealed tube'
_diffrn_radiation_type MoK\a
_diffrn_radiation_wavelength 0.71073
_diffrn_reflns_av_R_equivalents 0.0166
_diffrn_reflns_av_sigmaI/netI 0.0176
_diffrn_reflns_limit_h_max 5
_diffrn_reflns_limit_h_min -5
_diffrn_reflns_limit_k_max 26
_diffrn_reflns_limit_k_min -25
_diffrn_reflns_limit_l_max 11
_diffrn_reflns_limit_l_min -10
_diffrn_reflns_number 5580
_diffrn_reflns_theta_full 25.01
_diffrn_reflns_theta_max 25.01
_diffrn_reflns_theta_min 1.81
_exptl_absorpt_coefficient_mu 2.344
_exptl_absorpt_correction_T_max 1.000000
_exptl_absorpt_correction_T_min 0.764310
_exptl_absorpt_correction_type multi-scan
_exptl_absorpt_process_details SADABS
_exptl_crystal_colour COLOURLESS
_exptl_crystal_density_diffrn 1.713
_exptl_crystal_density_meas ?
_exptl_crystal_density_method 'not measured'
_exptl_crystal_description BLOCK
_exptl_crystal_F_000 544
_exptl_crystal_size_max 0.32
_exptl_crystal_size_mid 0.24
_exptl_crystal_size_min 0.20
_refine_diff_density_max 0.227
_refine_diff_density_min -0.213
_refine_diff_density_rms 0.050
_refine_ls_extinction_method none
_refine_ls_goodness_of_fit_ref 1.036
_refine_ls_hydrogen_treatment constr
_refine_ls_matrix_type full
_refine_ls_number_parameters 145
_refine_ls_number_reflns 1835
_refine_ls_number_restraints 0
_refine_ls_restrained_S_all 1.036
_refine_ls_R_factor_all 0.0227
_refine_ls_R_factor_gt 0.0195
_refine_ls_shift/su_max 0.002
_refine_ls_shift/su_mean 0.000
_refine_ls_structure_factor_coef Fsqd
_refine_ls_weighting_details 'calc w=1/[\s^2^(Fo^2^)+(0.0228P)^2^+0.6624P] where P=(Fo^2^+2Fc^2^)/3'
_refine_ls_weighting_scheme calc
_refine_ls_wR_factor_gt 0.0498
_refine_ls_wR_factor_ref 0.0508
_reflns_number_gt 1658
_reflns_number_total 1835
_reflns_threshold_expression >2sigma(I)
_cod_data_source_file cg070356n-file004.cif
_cod_data_source_block 60901b
_cod_depositor_comments
;
The following automatic conversions were performed:

'_symmetry_cell_setting' value 'Monoclinic' changed to 'monoclinic'
according to /home/saulius/struct/CIF-dictionaries/cif_core.dic
dictionary named 'cif_core.dic' version 2.4.1 from
2010-06-29.

'_exptl_absorpt_correction_type' value 'MULTI-SCAN'
changed to 'multi-scan' according to
/home/saulius/struct/CIF-dictionaries/cif_core.dic dictionary named
'cif_core.dic' version 2.4.1 from 2010-06-29.

Automatic conversion script
Id: cif_fix_values 1715 2011-07-08 13:25:40Z adriana 

The following automatic conversions were performed:

'_exptl_crystal_density_meas' value 'NONE' was changed to '?' - the
value is perceived as not measured.

Automatic conversion script
Id: cif_fix_values 3008 2015-01-20 13:52:24Z robertas 
;
_cod_original_sg_symbol_H-M P2(1)/c
_cod_database_code 4504336

loop_
_symmetry_equiv_pos_as_xyz
'x, y, z'
'-x, y+1/2, -z+1/2'
'-x, -y, -z'
'x, -y-1/2, z-1/2'

loop_
_atom_site_label
_atom_site_type_symbol
_atom_site_fract_x
_atom_site_fract_y
_atom_site_fract_z
_atom_site_U_iso_or_equiv
_atom_site_adp_type
_atom_site_occupancy
_atom_site_symmetry_multiplicity
_atom_site_calc_flag
_atom_site_refinement_flags
Zn1 Zn 1.06936(4) 0.685033(9) 0.33400(2) 0.02317(9) Uani 1 1 d .
O1 O 0.8774(3) 0.61645(6) 0.40083(16) 0.0349(4) Uani 1 1 d .
O2 O 0.4713(3) 0.66346(6) 0.37252(15) 0.0308(3) Uani 1 1 d .
N1 N 0.9797(3) 0.75564(7) 0.43970(16) 0.0262(4) Uani 1 1 d .
N2 N 1.0944(3) 0.76069(7) 0.57246(16) 0.0278(4) Uani 1 1 d .
N3 N 0.9728(4) 0.80548(7) 0.62972(17) 0.0284(4) Uani 1 1 d .
C1 C 0.7735(4) 0.79794(9) 0.4092(2) 0.0253(4) Uani 1 1 d .
C2 C 0.7705(4) 0.83024(9) 0.5300(2) 0.0268(4) Uani 1 1 d .
C3 C 0.5820(5) 0.87727(10) 0.5339(2) 0.0388(5) Uani 1 1 d .
H3 H 0.5832 0.8999 0.6137 0.047 Uiso 1 1 calc R
C4 C 0.3957(5) 0.88832(11) 0.4146(3) 0.0445(6) Uani 1 1 d .
H4 H 0.2660 0.9191 0.4137 0.053 Uiso 1 1 calc R
C5 C 0.3943(5) 0.85464(11) 0.2935(2) 0.0409(6) Uani 1 1 d .
H5 H 0.2613 0.8632 0.2153 0.049 Uiso 1 1 calc R
C6 C 0.5822(4) 0.80973(10) 0.2871(2) 0.0330(5) Uani 1 1 d .
H6 H 0.5835 0.7881 0.2061 0.040 Uiso 1 1 calc R
C7 C 0.6199(4) 0.61905(9) 0.4126(2) 0.0249(4) Uani 1 1 d .
C8 C 0.4980(4) 0.56457(9) 0.4713(2) 0.0261(4) Uani 1 1 d .
H8 H 0.3240 0.5762 0.5038 0.031 Uiso 1 1 calc R
C9 C 0.4228(4) 0.51875(9) 0.3543(2) 0.0301(5) Uani 1 1 d .
H9A H 0.2860 0.5359 0.2805 0.036 Uiso 1 1 calc R
H9B H 0.5906 0.5090 0.3161 0.036 Uiso 1 1 calc R
C10 C 0.6986(4) 0.53779(9) 0.5935(2) 0.0286(4) Uani 1 1 d .
H10A H 0.8775 0.5288 0.5648 0.034 Uiso 1 1 calc R
H10B H 0.7333 0.5666 0.6683 0.034 Uiso 1 1 calc R

loop_
_atom_site_aniso_label
_atom_site_aniso_U_11
_atom_site_aniso_U_22
_atom_site_aniso_U_33
_atom_site_aniso_U_23
_atom_site_aniso_U_13
_atom_site_aniso_U_12
Zn1 0.02129(13) 0.02380(13) 0.02458(13) 0.00298(9) 0.00431(9) 0.00090(9)
O1 0.0200(7) 0.0297(8) 0.0571(10) 0.0136(7) 0.0122(7) 0.0027(6)
O2 0.0206(7) 0.0253(7) 0.0465(9) 0.0102(7) 0.0054(6) 0.0021(6)
N1 0.0253(9) 0.0280(9) 0.0245(9) -0.0005(7) 0.0022(7) -0.0001(7)
N2 0.0263(9) 0.0324(10) 0.0243(9) 0.0004(7) 0.0035(7) 0.0025(7)
N3 0.0301(9) 0.0315(9) 0.0236(9) -0.0023(7) 0.0052(7) 0.0017(7)
C1 0.0224(10) 0.0262(10) 0.0274(10) 0.0050(8) 0.0048(8) -0.0020(8)
C2 0.0265(11) 0.0286(10) 0.0256(10) 0.0030(8) 0.0052(8) -0.0006(8)
C3 0.0449(14) 0.0365(12) 0.0376(12) 0.0013(10) 0.0144(11) 0.0105(10)
C4 0.0404(14) 0.0430(14) 0.0518(15) 0.0137(12) 0.0123(11) 0.0177(11)
C5 0.0341(13) 0.0489(14) 0.0374(13) 0.0151(11) -0.0004(10) 0.0062(11)
C6 0.0314(12) 0.0396(12) 0.0269(10) 0.0045(9) 0.0014(9) -0.0011(9)
C7 0.0199(10) 0.0261(10) 0.0288(10) 0.0028(8) 0.0044(8) 0.0003(8)
C8 0.0192(10) 0.0251(10) 0.0352(11) 0.0060(9) 0.0078(8) 0.0012(8)
C9 0.0290(11) 0.0292(11) 0.0317(11) 0.0065(9) 0.0044(9) -0.0004(9)
C10 0.0263(11) 0.0253(10) 0.0343(11) 0.0008(9) 0.0055(9) -0.0015(8)

loop_
_atom_type_symbol
_atom_type_description
_atom_type_scat_dispersion_real
_atom_type_scat_dispersion_imag
_atom_type_scat_source
C C 0.0033 0.0016 'International Tables Vol C Tables 4.2.6.8 and 6.1.1.4'
H H 0.0000 0.0000 'International Tables Vol C Tables 4.2.6.8 and 6.1.1.4'
N N 0.0061 0.0033 'International Tables Vol C Tables 4.2.6.8 and 6.1.1.4'
O O 0.0106 0.0060 'International Tables Vol C Tables 4.2.6.8 and 6.1.1.4'
Zn Zn 0.2839 1.4301 'International Tables Vol C Tables 4.2.6.8 and 6.1.1.4'

loop_
_geom_angle_atom_site_label_1
_geom_angle_atom_site_label_2
_geom_angle_atom_site_label_3
_geom_angle
_geom_angle_site_symmetry_1
_geom_angle_site_symmetry_3
O1 Zn1 O2 104.18(6) . 1_655
O1 Zn1 N1 107.43(7) . .
O2 Zn1 N1 113.06(7) 1_655 .
O1 Zn1 N3 112.07(7) . 4_575
O2 Zn1 N3 105.92(7) 1_655 4_575
N1 Zn1 N3 113.83(7) . 4_575
C7 O1 Zn1 121.10(13) . .
C7 O2 Zn1 138.38(13) . 1_455
N2 N1 C1 108.64(16) . .
N2 N1 Zn1 119.17(12) . .
C1 N1 Zn1 131.04(13) . .
N1 N2 N3 109.59(15) . .
N2 N3 C2 108.48(16) . .
N2 N3 Zn1 117.31(13) . 4_576
C2 N3 Zn1 133.44(14) . 4_576
N1 C1 C2 106.83(17) . .
N1 C1 C6 131.49(19) . .
C2 C1 C6 121.64(19) . .
N3 C2 C1 106.44(17) . .
N3 C2 C3 132.3(2) . .
C1 C2 C3 121.27(19) . .
C4 C3 C2 116.7(2) . .
C4 C3 H3 121.7 . .
C2 C3 H3 121.7 . .
C3 C4 C5 122.0(2) . .
C3 C4 H4 119.0 . .
C5 C4 H4 119.0 . .
C6 C5 C4 122.0(2) . .
C6 C5 H5 119.0 . .
C4 C5 H5 119.0 . .
C5 C6 C1 116.5(2) . .
C5 C6 H6 121.8 . .
C1 C6 H6 121.8 . .
O2 C7 O1 121.67(18) . .
O2 C7 C8 121.80(17) . .
O1 C7 C8 116.47(17) . .
C7 C8 C10 112.43(16) . .
C7 C8 C9 108.57(16) . .
C10 C8 C9 110.85(16) . .
C7 C8 H8 108.3 . .
C10 C8 H8 108.3 . .
C9 C8 H8 108.3 . .
C10 C9 C8 111.44(17) 3_666 .
C10 C9 H9A 109.3 3_666 .
C8 C9 H9A 109.3 . .
C10 C9 H9B 109.3 3_666 .
C8 C9 H9B 109.3 . .
H9A C9 H9B 108.0 . .
C9 C10 C8 111.35(16) 3_666 .
C9 C10 H10A 109.4 3_666 .
C8 C10 H10A 109.4 . .
C9 C10 H10B 109.4 3_666 .
C8 C10 H10B 109.4 . .
H10A C10 H10B 108.0 . .

loop_
_geom_bond_atom_site_label_1
_geom_bond_atom_site_label_2
_geom_bond_distance
_geom_bond_site_symmetry_2
Zn1 O1 1.9650(14) .
Zn1 O2 1.9672(13) 1_655
Zn1 N1 1.9808(16) .
Zn1 N3 1.9828(16) 4_575
O1 C7 1.264(2) .
O2 C7 1.252(2) .
O2 Zn1 1.9672(13) 1_455
N1 N2 1.326(2) .
N1 C1 1.370(2) .
N2 N3 1.334(2) .
N3 C2 1.373(3) .
N3 Zn1 1.9828(16) 4_576
C1 C2 1.388(3) .
C1 C6 1.403(3) .
C2 C3 1.398(3) .
C3 C4 1.368(3) .
C3 H3 0.9300 .
C4 C5 1.404(3) .
C4 H4 0.9300 .
C5 C6 1.364(3) .
C5 H5 0.9300 .
C6 H6 0.9300 .
C7 C8 1.512(3) .
C8 C10 1.526(3) .
C8 C9 1.536(3) .
C8 H8 0.9800 .
C9 C10 1.523(3) 3_666
C9 H9A 0.9700 .
C9 H9B 0.9700 .
C10 C9 1.523(3) 3_666
C10 H10A 0.9700 .
C10 H10B 0.9700 .

loop_
_geom_torsion_atom_site_label_1
_geom_torsion_atom_site_label_2
_geom_torsion_atom_site_label_3
_geom_torsion_atom_site_label_4
_geom_torsion
_geom_torsion_site_symmetry_1
_geom_torsion_site_symmetry_4
O2 Zn1 O1 C7 168.59(15) 1_655 .
N1 Zn1 O1 C7 48.40(17) . .
N3 Zn1 O1 C7 -77.35(17) 4_575 .
O1 Zn1 N1 N2 71.64(15) . .
O2 Zn1 N1 N2 -42.74(15) 1_655 .
N3 Zn1 N1 N2 -163.66(13) 4_575 .
O1 Zn1 N1 C1 -94.52(17) . .
O2 Zn1 N1 C1 151.10(16) 1_655 .
N3 Zn1 N1 C1 30.17(19) 4_575 .
C1 N1 N2 N3 -0.8(2) . .
Zn1 N1 N2 N3 -169.84(12) . .
N1 N2 N3 C2 0.2(2) . .
N1 N2 N3 Zn1 171.55(12) . 4_576
N2 N1 C1 C2 1.1(2) . .
Zn1 N1 C1 C2 168.33(14) . .
N2 N1 C1 C6 -176.6(2) . .
Zn1 N1 C1 C6 -9.4(3) . .
N2 N3 C2 C1 0.4(2) . .
Zn1 N3 C2 C1 -168.93(15) 4_576 .
N2 N3 C2 C3 179.4(2) . .
Zn1 N3 C2 C3 10.1(4) 4_576 .
N1 C1 C2 N3 -0.9(2) . .
C6 C1 C2 N3 177.06(18) . .
N1 C1 C2 C3 179.97(19) . .
C6 C1 C2 C3 -2.1(3) . .
N3 C2 C3 C4 -176.7(2) . .
C1 C2 C3 C4 2.2(3) . .
C2 C3 C4 C5 -0.6(4) . .
C3 C4 C5 C6 -1.3(4) . .
C4 C5 C6 C1 1.4(3) . .
N1 C1 C6 C5 177.6(2) . .
C2 C1 C6 C5 0.2(3) . .
Zn1 O2 C7 O1 165.71(15) 1_455 .
Zn1 O2 C7 C8 -11.3(3) 1_455 .
Zn1 O1 C7 O2 5.5(3) . .
Zn1 O1 C7 C8 -177.27(13) . .
O2 C7 C8 C10 -141.0(2) . .
O1 C7 C8 C10 41.8(2) . .
O2 C7 C8 C9 96.0(2) . .
O1 C7 C8 C9 -81.2(2) . .
C7 C8 C9 C10 179.34(16) . 3_666
C10 C8 C9 C10 55.4(2) . 3_666
C7 C8 C10 C9 -177.06(17) . 3_666
C9 C8 C10 C9 -55.3(2) . 3_666
